data_4001929
loop_
_publ_author_name
'Xie, Weiwei'
'Miller, Gordon J.'

_publ_section_title
;
 New Co--Pd--Zn \g-Brasses with Dilute Ferrimagnetism and
 Co2Zn11Revisited: Establishing the Synergism between Theory and
 Experiment
;
_journal_issue 8
_journal_name_full 'Chemistry of Materials'
_journal_page_first 2624
_journal_paper_doi 10.1021/cm500078w
_journal_volume 26
_journal_year 2014
_chemical_formula_sum 'Co2.34 Zn10.63'
_chemical_formula_weight 832.78
_chemical_name_systematic
; 
 ? 
;
_space_group_IT_number 217
_symmetry_cell_setting cubic
_symmetry_space_group_name_Hall 'I -4 2 3'
_symmetry_space_group_name_H-M 'I -4 3 m'
_atom_sites_solution_hydrogens none
_atom_sites_solution_primary direct
_atom_sites_solution_secondary difmap
_audit_creation_method SHELXL-97
_cell_angle_alpha 90.00
_cell_angle_beta 90.00
_cell_angle_gamma 90.00
_cell_formula_units_Z 4
_cell_length_a 8.9552(5)
_cell_length_b 8.9552(5)
_cell_length_c 8.9552(5)
_cell_measurement_reflns_used 1135
_cell_measurement_temperature 296(2)
_cell_measurement_theta_max 28.22
_cell_measurement_theta_min 3.22
_cell_volume 718.17(7)
_computing_cell_refinement 'Bruker SAINT'
_computing_data_collection 'Bruker APEX2'
_computing_data_reduction 'Bruker SAINT'
_computing_molecular_graphics 'Bruker SHELXTL'
_computing_publication_material 'Bruker SHELXTL'
_computing_structure_refinement 'SHELXL-97 (Sheldrick, 2008)'
_computing_structure_solution 'SHELXS-97 (Sheldrick, 2008)'
_diffrn_ambient_temperature 296(2)
_diffrn_measured_fraction_theta_full 1.000
_diffrn_measured_fraction_theta_max 1.000
_diffrn_measurement_device_type 'Bruker APEX-II CCD'
_diffrn_measurement_method '\f and \w scans'
_diffrn_radiation_monochromator graphite
_diffrn_radiation_source 'fine-focus sealed tube'
_diffrn_radiation_type MoK\a
_diffrn_radiation_wavelength 0.71073
_diffrn_reflns_av_R_equivalents 0.0379
_diffrn_reflns_av_sigmaI/netI 0.0218
_diffrn_reflns_limit_h_max 10
_diffrn_reflns_limit_h_min -11
_diffrn_reflns_limit_k_max 9
_diffrn_reflns_limit_k_min -11
_diffrn_reflns_limit_l_max 7
_diffrn_reflns_limit_l_min -7
_diffrn_reflns_number 1632
_diffrn_reflns_theta_full 28.22
_diffrn_reflns_theta_max 28.22
_diffrn_reflns_theta_min 3.22
_exptl_absorpt_coefficient_mu 40.117
_exptl_absorpt_correction_T_max 0.7457
_exptl_absorpt_correction_T_min 0.3403
_exptl_absorpt_correction_type multi-scan
_exptl_crystal_colour Metallic
_exptl_crystal_density_diffrn 7.702
_exptl_crystal_density_meas ?
_exptl_crystal_density_method 'not measured'
_exptl_crystal_description Irregular
_exptl_crystal_F_000 1528
_exptl_crystal_size_max 0.060
_exptl_crystal_size_mid 0.045
_exptl_crystal_size_min 0.020
_refine_diff_density_max 0.803
_refine_diff_density_min -0.548
_refine_diff_density_rms 0.214
_refine_ls_abs_structure_details 'Flack H D (1983), Acta Cryst. A39, 876-881'
_refine_ls_abs_structure_Flack 0.98(13)
_refine_ls_extinction_coef 0.0105(4)
_refine_ls_extinction_expression Fc^*^=kFc[1+0.001xFc^2^\l^3^/sin(2\q)]^-1/4^
_refine_ls_extinction_method SHELXL
_refine_ls_goodness_of_fit_ref 1.226
_refine_ls_hydrogen_treatment none
_refine_ls_matrix_type full
_refine_ls_number_parameters 21
_refine_ls_number_reflns 190
_refine_ls_number_restraints 0
_refine_ls_restrained_S_all 1.226
_refine_ls_R_factor_all 0.0154
_refine_ls_R_factor_gt 0.0153
_refine_ls_shift/su_max 0.000
_refine_ls_shift/su_mean 0.000
_refine_ls_structure_factor_coef Fsqd
_refine_ls_weighting_details 'calc w=1/[\s^2^(Fo^2^)+(0.0112P)^2^+1.8076P] where P=(Fo^2^+2Fc^2^)/3'
_refine_ls_weighting_scheme calc
_refine_ls_wR_factor_gt 0.0341
_refine_ls_wR_factor_ref 0.0341
_reflns_number_gt 188
_reflns_number_total 190
_reflns_threshold_expression >2sigma(I)
_cod_data_source_file cm500078w_si_001.cif
_cod_data_source_block wei274a_0m
_cod_depositor_comments
;
The following automatic conversions were performed:

'_symmetry_cell_setting' value 'Cubic' changed to 'cubic' according
to
/usr/data/users/saulius/automatic-downloads/rss-feeds/ACS/lib/dictionaries/cif_core.dic
dictionary named 'cif_core.dic' version 2.4.2 from 2011-04-26.

Automatic conversion script
Id: cif_fix_values 2281 2013-09-26 08:29:07Z andrius 

 Adding full bibliography for 4001928--4001933.cif.

The following automatic conversions were performed:

'_exptl_crystal_density_meas' value 'none' was changed to '?' - the
value is perceived as not measured.

Automatic conversion script
Id: cif_fix_values 3008 2015-01-20 13:52:24Z robertas 
;
_cod_original_sg_symbol_H-M I-43m
_cod_database_code 4001929

loop_
_symmetry_equiv_pos_as_xyz
'x, y, z'
'-x, -y, z'
'-x, y, -z'
'x, -y, -z'
'z, x, y'
'z, -x, -y'
'-z, -x, y'
'-z, x, -y'
'y, z, x'
'-y, z, -x'
'y, -z, -x'
'-y, -z, x'
'y, x, z'
'-y, -x, z'
'y, -x, -z'
'-y, x, -z'
'x, z, y'
'-x, z, -y'
'-x, -z, y'
'x, -z, -y'
'z, y, x'
'z, -y, -x'
'-z, y, -x'
'-z, -y, x'
'x+1/2, y+1/2, z+1/2'
'-x+1/2, -y+1/2, z+1/2'
'-x+1/2, y+1/2, -z+1/2'
'x+1/2, -y+1/2, -z+1/2'
'z+1/2, x+1/2, y+1/2'
'z+1/2, -x+1/2, -y+1/2'
'-z+1/2, -x+1/2, y+1/2'
'-z+1/2, x+1/2, -y+1/2'
'y+1/2, z+1/2, x+1/2'
'-y+1/2, z+1/2, -x+1/2'
'y+1/2, -z+1/2, -x+1/2'
'-y+1/2, -z+1/2, x+1/2'
'y+1/2, x+1/2, z+1/2'
'-y+1/2, -x+1/2, z+1/2'
'y+1/2, -x+1/2, -z+1/2'
'-y+1/2, x+1/2, -z+1/2'
'x+1/2, z+1/2, y+1/2'
'-x+1/2, z+1/2, -y+1/2'
'-x+1/2, -z+1/2, y+1/2'
'x+1/2, -z+1/2, -y+1/2'
'z+1/2, y+1/2, x+1/2'
'z+1/2, -y+1/2, -x+1/2'
'-z+1/2, y+1/2, -x+1/2'
'-z+1/2, -y+1/2, x+1/2'

loop_
_atom_site_label
_atom_site_type_symbol
_atom_site_fract_x
_atom_site_fract_y
_atom_site_fract_z
_atom_site_U_iso_or_equiv
_atom_site_adp_type
_atom_site_occupancy
_atom_site_symmetry_multiplicity
_atom_site_calc_flag
_atom_site_refinement_flags
Zn1 Zn 0.89565(7) 0.10435(7) 0.10435(7) 0.0073(3) Uani 0.986(5) 6 d SP
Zn2 Zn 0.64574(10) 0.0000 0.0000 0.0072(3) Uani 0.89(3) 4 d SP
Co2 Co 0.64574(10) 0.0000 0.0000 0.0072(3) Uani 0.11(3) 4 d SP
Zn3 Zn 0.54585(8) -0.19398(5) 0.19398(5) 0.0098(3) Uani 1 2 d S
Co4 Co 0.82838(7) -0.17162(7) 0.17162(7) 0.0047(3) Uani 1 6 d S

loop_
_atom_site_aniso_label
_atom_site_aniso_U_11
_atom_site_aniso_U_22
_atom_site_aniso_U_33
_atom_site_aniso_U_23
_atom_site_aniso_U_13
_atom_site_aniso_U_12
Zn1 0.0073(3) 0.0073(3) 0.0073(3) 0.0020(3) -0.0020(3) -0.0020(3)
Zn2 0.0056(4) 0.0080(4) 0.0080(4) 0.0027(4) 0.000 0.000
Co2 0.0056(4) 0.0080(4) 0.0080(4) 0.0027(4) 0.000 0.000
Zn3 0.0075(3) 0.0109(3) 0.0109(3) 0.0015(3) 0.0029(2) -0.0029(2)
Co4 0.0047(3) 0.0047(3) 0.0047(3) -0.0015(3) -0.0015(3) 0.0015(3)

loop_
_atom_type_symbol
_atom_type_description
_atom_type_scat_dispersion_real
_atom_type_scat_dispersion_imag
_atom_type_scat_source
Co Co 0.3494 0.9721 'International Tables Vol C Tables 4.2.6.8 and 6.1.1.4'
Zn Zn 0.2839 1.4301 'International Tables Vol C Tables 4.2.6.8 and 6.1.1.4'

loop_
_geom_angle_atom_site_label_1
_geom_angle_atom_site_label_2
_geom_angle_atom_site_label_3
_geom_angle
_geom_angle_site_symmetry_1
_geom_angle_site_symmetry_3
Zn2 Zn1 Co2 119.335(7) . 6_665
Zn2 Zn1 Zn2 119.335(7) . 6_665
Co2 Zn1 Zn2 0.000(19) 6_665 6_665
Zn2 Zn1 Co2 119.335(7) . 10_656
Co2 Zn1 Co2 119.335(7) 6_665 10_656
Zn2 Zn1 Co2 119.335(7) 6_665 10_656
Zn2 Zn1 Zn2 119.335(7) . 10_656
Co2 Zn1 Zn2 119.335(7) 6_665 10_656
Zn2 Zn1 Zn2 119.335(7) 6_665 10_656
Co2 Zn1 Zn2 0.000(19) 10_656 10_656
Zn2 Zn1 Zn3 132.15(5) . 27_655
Co2 Zn1 Zn3 65.187(14) 6_665 27_655
Zn2 Zn1 Zn3 65.187(14) 6_665 27_655
Co2 Zn1 Zn3 65.187(14) 10_656 27_655
Zn2 Zn1 Zn3 65.187(14) 10_656 27_655
Zn2 Zn1 Zn3 65.187(14) . 36_554
Co2 Zn1 Zn3 65.187(14) 6_665 36_554
Zn2 Zn1 Zn3 65.187(14) 6_665 36_554
Co2 Zn1 Zn3 132.15(5) 10_656 36_554
Zn2 Zn1 Zn3 132.15(5) 10_656 36_554
Zn3 Zn1 Zn3 78.38(4) 27_655 36_554
Zn2 Zn1 Zn3 65.187(14) . 29_545
Co2 Zn1 Zn3 132.15(5) 6_665 29_545
Zn2 Zn1 Zn3 132.15(5) 6_665 29_545
Co2 Zn1 Zn3 65.187(14) 10_656 29_545
Zn2 Zn1 Zn3 65.187(14) 10_656 29_545
Zn3 Zn1 Zn3 78.38(4) 27_655 29_545
Zn3 Zn1 Zn3 78.38(4) 36_554 29_545
Zn2 Zn1 Co4 168.46(5) . 2_755
Co2 Zn1 Co4 62.904(6) 6_665 2_755
Zn2 Zn1 Co4 62.904(6) 6_665 2_755
Co2 Zn1 Co4 62.904(6) 10_656 2_755
Zn2 Zn1 Co4 62.904(6) 10_656 2_755
Zn3 Zn1 Co4 59.389(19) 27_655 2_755
Zn3 Zn1 Co4 122.79(2) 36_554 2_755
Zn3 Zn1 Co4 122.79(2) 29_545 2_755
Zn2 Zn1 Co4 62.904(6) . 4
Co2 Zn1 Co4 62.904(6) 6_665 4
Zn2 Zn1 Co4 62.904(6) 6_665 4
Co2 Zn1 Co4 168.46(5) 10_656 4
Zn2 Zn1 Co4 168.46(5) 10_656 4
Zn3 Zn1 Co4 122.79(2) 27_655 4
Zn3 Zn1 Co4 59.389(19) 36_554 4
Zn3 Zn1 Co4 122.79(2) 29_545 4
Co4 Zn1 Co4 112.50(2) 2_755 4
Zn2 Zn1 Co4 62.904(6) . .
Co2 Zn1 Co4 168.46(5) 6_665 .
Zn2 Zn1 Co4 168.46(5) 6_665 .
Co2 Zn1 Co4 62.904(6) 10_656 .
Zn2 Zn1 Co4 62.904(6) 10_656 .
Zn3 Zn1 Co4 122.79(2) 27_655 .
Zn3 Zn1 Co4 122.79(2) 36_554 .
Zn3 Zn1 Co4 59.389(19) 29_545 .
Co4 Zn1 Co4 112.50(2) 2_755 .
Co4 Zn1 Co4 112.50(2) 4 .
Zn1 Zn2 Zn1 61.12(5) . 4
Zn1 Zn2 Co2 149.44(3) . 2_655
Zn1 Zn2 Co2 149.44(3) 4 2_655
Zn1 Zn2 Zn2 149.44(3) . 2_655
Zn1 Zn2 Zn2 149.44(3) 4 2_655
Co2 Zn2 Zn2 0.0 2_655 2_655
Zn1 Zn2 Zn3 107.135(19) . .
Zn1 Zn2 Zn3 107.135(19) 4 .
Co2 Zn2 Zn3 69.99(2) 2_655 .
Zn2 Zn2 Zn3 69.99(2) 2_655 .
Zn1 Zn2 Zn3 107.134(19) . 4
Zn1 Zn2 Zn3 107.134(19) 4 4
Co2 Zn2 Zn3 69.99(2) 2_655 4
Zn2 Zn2 Zn3 69.99(2) 2_655 4
Zn3 Zn2 Zn3 139.99(5) . 4
Zn1 Zn2 Co4 58.82(3) . 4
Zn1 Zn2 Co4 58.82(3) 4 4
Co2 Zn2 Co4 126.96(3) 2_655 4
Zn2 Zn2 Co4 126.96(3) 2_655 4
Zn3 Zn2 Co4 163.04(4) . 4
Zn3 Zn2 Co4 56.97(3) 4 4
Zn1 Zn2 Co4 58.82(3) . .
Zn1 Zn2 Co4 58.82(3) 4 .
Co2 Zn2 Co4 126.96(3) 2_655 .
Zn2 Zn2 Co4 126.96(3) 2_655 .
Zn3 Zn2 Co4 56.97(3) . .
Zn3 Zn2 Co4 163.04(4) 4 .
Co4 Zn2 Co4 106.07(5) 4 .
Zn1 Zn2 Zn3 57.55(2) . 36_554
Zn1 Zn2 Zn3 105.74(3) 4 36_554
Co2 Zn2 Zn3 98.86(2) 2_655 36_554
Zn2 Zn2 Zn3 98.86(2) 2_655 36_554
Zn3 Zn2 Zn3 127.206(14) . 36_554
Zn3 Zn2 Zn3 60.049(9) 4 36_554
Co4 Zn2 Zn3 55.806(14) 4 36_554
Co4 Zn2 Zn3 112.13(3) . 36_554
Zn1 Zn2 Zn3 57.55(2) . 29_545
Zn1 Zn2 Zn3 105.74(3) 4 29_545
Co2 Zn2 Zn3 98.86(2) 2_655 29_545
Zn2 Zn2 Zn3 98.86(2) 2_655 29_545
Zn3 Zn2 Zn3 60.049(9) . 29_545
Zn3 Zn2 Zn3 127.206(14) 4 29_545
Co4 Zn2 Zn3 112.13(3) 4 29_545
Co4 Zn2 Zn3 55.806(14) . 29_545
Zn3 Zn2 Zn3 71.95(3) 36_554 29_545
Zn1 Zn2 Zn3 105.74(3) . 34_545
Zn1 Zn2 Zn3 57.55(2) 4 34_545
Co2 Zn2 Zn3 98.86(2) 2_655 34_545
Zn2 Zn2 Zn3 98.86(2) 2_655 34_545
Zn3 Zn2 Zn3 60.049(9) . 34_545
Zn3 Zn2 Zn3 127.206(14) 4 34_545
Co4 Zn2 Zn3 112.13(3) 4 34_545
Co4 Zn2 Zn3 55.806(14) . 34_545
Zn3 Zn2 Zn3 162.28(4) 36_554 34_545
Zn3 Zn2 Zn3 105.21(3) 29_545 34_545
Zn1 Zn2 Zn3 105.74(3) . 30_554
Zn1 Zn2 Zn3 57.55(2) 4 30_554
Co2 Zn2 Zn3 98.86(2) 2_655 30_554
Zn2 Zn2 Zn3 98.86(2) 2_655 30_554
Zn3 Zn2 Zn3 127.206(14) . 30_554
Zn3 Zn2 Zn3 60.049(9) 4 30_554
Co4 Zn2 Zn3 55.806(14) 4 30_554
Co4 Zn2 Zn3 112.13(3) . 30_554
Zn3 Zn2 Zn3 105.21(3) 36_554 30_554
Zn3 Zn2 Zn3 162.28(4) 29_545 30_554
Zn3 Zn2 Zn3 71.95(3) 34_545 30_554
Co4 Zn3 Co4 145.23(3) . 28_445
Co4 Zn3 Zn1 84.80(4) . 27_645
Co4 Zn3 Zn1 60.44(3) 28_445 27_645
Co4 Zn3 Zn2 63.60(3) . .
Co4 Zn3 Zn2 151.16(4) 28_445 .
Zn1 Zn3 Zn2 148.40(4) 27_645 .
Co4 Zn3 Zn3 140.93(2) . 33_544
Co4 Zn3 Zn3 57.32(3) 28_445 33_544
Zn1 Zn3 Zn3 103.96(3) 27_645 33_544
Zn2 Zn3 Zn3 101.04(3) . 33_544
Co4 Zn3 Zn3 140.93(2) . 31
Co4 Zn3 Zn3 57.32(3) 28_445 31
Zn1 Zn3 Zn3 103.96(3) 27_645 31
Zn2 Zn3 Zn3 101.04(3) . 31
Zn3 Zn3 Zn3 74.67(5) 33_544 31
Co4 Zn3 Zn3 58.77(2) . 29_545
Co4 Zn3 Zn3 124.32(2) 28_445 29_545
Zn1 Zn3 Zn3 101.17(3) 27_645 29_545
Zn2 Zn3 Zn3 63.45(2) . 29_545
Zn3 Zn3 Zn3 149.15(4) 33_544 29_545
Zn3 Zn3 Zn3 82.161(16) 31 29_545
Co4 Zn3 Zn3 58.77(2) . 34_545
Co4 Zn3 Zn3 124.32(2) 28_445 34_545
Zn1 Zn3 Zn3 101.17(3) 27_645 34_545
Zn2 Zn3 Zn3 63.45(2) . 34_545
Zn3 Zn3 Zn3 82.161(16) 33_544 34_545
Zn3 Zn3 Zn3 149.15(4) 31 34_545
Zn3 Zn3 Zn3 110.21(4) 29_545 34_545
Co4 Zn3 Zn2 102.14(2) . 33_544
Co4 Zn3 Zn2 60.445(18) 28_445 33_544
Zn1 Zn3 Zn2 57.27(2) 27_645 33_544
Zn2 Zn3 Zn2 126.654(19) . 33_544
Zn3 Zn3 Zn2 56.504(18) 33_544 33_544
Zn3 Zn3 Zn2 114.73(3) 31 33_544
Zn3 Zn3 Zn2 154.29(4) 29_545 33_544
Zn3 Zn3 Zn2 65.72(2) 34_545 33_544
Co4 Zn3 Co2 102.14(2) . 33_544
Co4 Zn3 Co2 60.445(18) 28_445 33_544
Zn1 Zn3 Co2 57.27(2) 27_645 33_544
Zn2 Zn3 Co2 126.654(19) . 33_544
Zn3 Zn3 Co2 56.504(18) 33_544 33_544
Zn3 Zn3 Co2 114.73(3) 31 33_544
Zn3 Zn3 Co2 154.29(4) 29_545 33_544
Zn3 Zn3 Co2 65.72(2) 34_545 33_544
Zn2 Zn3 Co2 0.00(3) 33_544 33_544
Co4 Zn3 Co2 102.14(2) . 30
Co4 Zn3 Co2 60.445(18) 28_445 30
Zn1 Zn3 Co2 57.27(2) 27_645 30
Zn2 Zn3 Co2 126.654(19) . 30
Zn3 Zn3 Co2 114.73(3) 33_544 30
Zn3 Zn3 Co2 56.504(18) 31 30
Zn3 Zn3 Co2 65.72(2) 29_545 30
Zn3 Zn3 Co2 154.29(4) 34_545 30
Zn2 Zn3 Co2 106.24(4) 33_544 30
Co2 Zn3 Co2 106.24(4) 33_544 30
Zn3 Co4 Zn3 80.64(4) 8_645 11_656
Zn3 Co4 Zn3 80.64(4) 8_645 .
Zn3 Co4 Zn3 80.64(4) 11_656 .
Zn3 Co4 Zn3 63.908(19) 8_645 34_545
Zn3 Co4 Zn3 132.46(5) 11_656 34_545
Zn3 Co4 Zn3 63.908(19) . 34_545
Zn3 Co4 Zn3 132.46(5) 8_645 29_545
Zn3 Co4 Zn3 63.908(19) 11_656 29_545
Zn3 Co4 Zn3 63.908(19) . 29_545
Zn3 Co4 Zn3 118.961(10) 34_545 29_545
Zn3 Co4 Zn3 63.908(19) 8_645 28_545
Zn3 Co4 Zn3 63.908(19) 11_656 28_545
Zn3 Co4 Zn3 132.46(5) . 28_545
Zn3 Co4 Zn3 118.961(10) 34_545 28_545
Zn3 Co4 Zn3 118.961(10) 29_545 28_545
Zn3 Co4 Zn1 167.37(4) 8_645 .
Zn3 Co4 Zn1 108.76(2) 11_656 .
Zn3 Co4 Zn1 108.76(2) . .
Zn3 Co4 Zn1 111.94(3) 34_545 .
Zn3 Co4 Zn1 60.17(3) 29_545 .
Zn3 Co4 Zn1 111.94(3) 28_545 .
Zn3 Co4 Zn1 108.76(2) 8_645 2_755
Zn3 Co4 Zn1 108.76(2) 11_656 2_755
Zn3 Co4 Zn1 167.37(4) . 2_755
Zn3 Co4 Zn1 111.94(3) 34_545 2_755
Zn3 Co4 Zn1 111.94(3) 29_545 2_755
Zn3 Co4 Zn1 60.17(3) 28_545 2_755
Zn1 Co4 Zn1 60.73(4) . 2_755
Zn3 Co4 Zn1 108.76(2) 8_645 4
Zn3 Co4 Zn1 167.37(4) 11_656 4
Zn3 Co4 Zn1 108.76(2) . 4
Zn3 Co4 Zn1 60.17(3) 34_545 4
Zn3 Co4 Zn1 111.94(3) 29_545 4
Zn3 Co4 Zn1 111.94(3) 28_545 4
Zn1 Co4 Zn1 60.73(4) . 4
Zn1 Co4 Zn1 60.74(4) 2_755 4
Zn3 Co4 Zn2 123.961(19) 8_645 .
Zn3 Co4 Zn2 123.961(19) 11_656 .
Zn3 Co4 Zn2 59.42(2) . .
Zn3 Co4 Zn2 63.749(8) 34_545 .
Zn3 Co4 Zn2 63.749(8) 29_545 .
Zn3 Co4 Zn2 168.12(5) 28_545 .
Zn1 Co4 Zn2 58.28(2) . .
Zn1 Co4 Zn2 107.94(4) 2_755 .
Zn1 Co4 Zn2 58.28(2) 4 .
Zn3 Co4 Co2 123.961(19) 8_645 10_656
Zn3 Co4 Co2 59.43(2) 11_656 10_656
Zn3 Co4 Co2 123.961(19) . 10_656
Zn3 Co4 Co2 168.12(5) 34_545 10_656
Zn3 Co4 Co2 63.749(8) 29_545 10_656
Zn3 Co4 Co2 63.749(8) 28_545 10_656
Zn1 Co4 Co2 58.28(2) . 10_656
Zn1 Co4 Co2 58.28(2) 2_755 10_656
Zn1 Co4 Co2 107.94(4) 4 10_656
Zn2 Co4 Co2 111.12(3) . 10_656

loop_
_geom_bond_atom_site_label_1
_geom_bond_atom_site_label_2
_geom_bond_distance
_geom_bond_site_symmetry_2
Zn1 Zn2 2.5991(8) .
Zn1 Co2 2.5991(8) 6_665
Zn1 Zn2 2.5991(8) 6_665
Zn1 Co2 2.5991(8) 10_656
Zn1 Zn2 2.5991(8) 10_656
Zn1 Zn3 2.6072(10) 27_655
Zn1 Zn3 2.6072(10) 36_554
Zn1 Zn3 2.6072(10) 29_545
Zn1 Co4 2.6140(10) 2_755
Zn1 Co4 2.6140(10) 4
Zn1 Co4 2.6140(10) .
Zn2 Zn1 2.5991(8) 4
Zn2 Co2 2.6102(17) 2_655
Zn2 Zn2 2.6102(17) 2_655
Zn2 Zn3 2.6145(7) .
Zn2 Zn3 2.6145(7) 4
Zn2 Co4 2.7201(6) 4
Zn2 Co4 2.7201(6) .
Zn2 Zn3 2.8045(4) 36_554
Zn2 Zn3 2.8045(4) 29_545
Zn2 Zn3 2.8045(4) 34_545
Zn2 Zn3 2.8045(4) 30_554
Zn3 Co4 2.5460(10) .
Zn3 Co4 2.5865(6) 28_445
Zn3 Zn1 2.6072(10) 27_645
Zn3 Zn3 2.7165(4) 33_544
Zn3 Zn3 2.7165(4) 31
Zn3 Zn3 2.7165(4) 29_545
Zn3 Zn3 2.7165(4) 34_545
Zn3 Zn2 2.8045(4) 33_544
Zn3 Co2 2.8045(4) 33_544
Zn3 Co2 2.8045(4) 30
Co4 Zn3 2.5459(10) 8_645
Co4 Zn3 2.5459(10) 11_656
Co4 Zn3 2.5865(6) 34_545
Co4 Zn3 2.5865(6) 29_545
Co4 Zn3 2.5865(6) 28_545
Co4 Zn1 2.6140(10) 2_755
Co4 Zn1 2.6140(10) 4
Co4 Co2 2.7201(6) 10_656
